data_4083507
loop_
_publ_author_name
'Gao, Rong'
'Zhang, Min'
'Liang, Tongling'
'Wang, Fosong'
'Sun, Wen-Hua'

_publ_section_title
;
 Nickel(II) Complexes Chelated by 2-Arylimino-6-benzoxazolylpyridine:
 Syntheses, Characterization, and Ethylene Oligomerization
;
_journal_issue 21
_journal_name_full Organometallics
_journal_page_first 5641
_journal_paper_doi 10.1021/om800647w
_journal_volume 27
_journal_year 2008
_chemical_formula_sum 'C22 H19 Br2 N3 Ni O'
_chemical_formula_weight 559.93
_chemical_name_systematic
; 
{2,6-Dimethyl-N-(1-(6-(benzo[d]oxazol-2-yl)pyridin-
2-yl)ethylidene)benzenamine} dibromonickel
;
_space_group_IT_number 2
_symmetry_cell_setting triclinic
_symmetry_space_group_name_Hall '-P 1'
_symmetry_space_group_name_H-M 'P -1'
_atom_sites_solution_hydrogens geom
_atom_sites_solution_primary direct
_atom_sites_solution_secondary difmap
_audit_creation_method SHELXL-97
_cell_angle_alpha 91.31(3)
_cell_angle_beta 98.99(3)
_cell_angle_gamma 95.83(3)
_cell_formula_units_Z 2
_cell_length_a 9.2389(18)
_cell_length_b 9.817(2)
_cell_length_c 11.656(2)
_cell_measurement_reflns_used 16732
_cell_measurement_temperature 173(2)
_cell_measurement_theta_max 27.48
_cell_measurement_theta_min 2.17
_cell_volume 1038.0(4)
_computing_cell_refinement 'Rapid Auto(Rigaku 2001)'
_computing_data_collection 'Rapid Auto(Rigaku 2001)'
_computing_data_reduction 'Rapid Auto(Rigaku 2001)'
_computing_molecular_graphics 'XP in Siemens SHELXTL (Sheldrick, 1994)'
_computing_publication_material 'SHELX97 (Sheldrick, 1997)'
_computing_structure_refinement 'SHELXL-97 (Sheldrick, 1997)'
_computing_structure_solution 'SHELXS-97 (Sheldrick, 1990)'
_diffrn_ambient_temperature 173(2)
_diffrn_measured_fraction_theta_full 0.999
_diffrn_measured_fraction_theta_max 0.999
_diffrn_measurement_device_type 'Rigaku raxis Rapid IP Area Detector'
_diffrn_measurement_method '\w scans at fixed \c = 45\%'
_diffrn_radiation_monochromator graphite
_diffrn_radiation_source 'rotating anode'
_diffrn_radiation_type MoK\a
_diffrn_radiation_wavelength 0.71073
_diffrn_reflns_av_R_equivalents 0.0420
_diffrn_reflns_av_sigmaI/netI 0.0641
_diffrn_reflns_limit_h_max 10
_diffrn_reflns_limit_h_min -10
_diffrn_reflns_limit_k_max 11
_diffrn_reflns_limit_k_min -11
_diffrn_reflns_limit_l_max 13
_diffrn_reflns_limit_l_min -13
_diffrn_reflns_number 6732
_diffrn_reflns_theta_full 25.00
_diffrn_reflns_theta_max 25.00
_diffrn_reflns_theta_min 2.24
_exptl_absorpt_coefficient_mu 4.803
_exptl_absorpt_correction_T_max 0.6201
_exptl_absorpt_correction_T_min 0.2376
_exptl_absorpt_correction_type multi-scan
_exptl_absorpt_process_details 'ABSCOR by T.Higashi    8 March, 1995'
_exptl_crystal_colour yellow
_exptl_crystal_density_diffrn 1.791
_exptl_crystal_density_method 'not measured'
_exptl_crystal_description slice
_exptl_crystal_F_000 556
_exptl_crystal_size_max 0.42
_exptl_crystal_size_mid 0.21
_exptl_crystal_size_min 0.11
_refine_diff_density_max 0.628
_refine_diff_density_min -0.634
_refine_diff_density_rms 0.103
_refine_ls_extinction_method none
_refine_ls_goodness_of_fit_ref 1.139
_refine_ls_hydrogen_treatment constr
_refine_ls_matrix_type full
_refine_ls_number_parameters 262
_refine_ls_number_reflns 3646
_refine_ls_number_restraints 0
_refine_ls_restrained_S_all 1.139
_refine_ls_R_factor_all 0.0760
_refine_ls_R_factor_gt 0.0523
_refine_ls_shift/su_max 0.000
_refine_ls_shift/su_mean 0.000
_refine_ls_structure_factor_coef Fsqd
_refine_ls_weighting_details 'calc w=1/[\s^2^(Fo^2^)+(0.0354P)^2^+0.9357P] where P=(Fo^2^+2Fc^2^)/3'
_refine_ls_weighting_scheme calc
_refine_ls_wR_factor_gt 0.0900
_refine_ls_wR_factor_ref 0.0957
_reflns_number_gt 2933
_reflns_number_total 3646
_reflns_threshold_expression >2sigma(I)
_cod_data_source_file om800647w_si_001.cif
_cod_data_source_block 1b
_cod_depositor_comments
;
The following automatic conversions were performed:

'_symmetry_cell_setting' value 'Triclinic' changed to 'triclinic'
according to
/usr/data/users/saulius/automatic-downloads/retrospective/ACS/lib/dictionaries/cif_core.dic
dictionary named 'cif_core.dic' version 2.4.2 from 2011-04-26.

Automatic conversion script
Id: cif_fix_values 2281 2013-09-26 08:29:07Z andrius 
;
_cod_original_sg_symbol_H-M P-1
_cod_database_code 4083507

loop_
_symmetry_equiv_pos_as_xyz
'x, y, z'
'-x, -y, -z'

loop_
_atom_site_label
_atom_site_type_symbol
_atom_site_fract_x
_atom_site_fract_y
_atom_site_fract_z
_atom_site_U_iso_or_equiv
_atom_site_adp_type
_atom_site_occupancy
_atom_site_symmetry_multiplicity
_atom_site_calc_flag
_atom_site_refinement_flags
Br1 Br 0.39850(7) 0.55793(5) 0.63456(5) 0.03536(18) Uani 1 1 d .
Br2 Br 0.25009(7) 0.83902(6) 0.83809(5) 0.03228(17) Uani 1 1 d .
Ni1 Ni 0.41405(7) 0.78822(6) 0.70281(5) 0.01993(18) Uani 1 1 d .
O1 O 0.2061(4) 1.0427(3) 0.4628(3) 0.0252(9) Uani 1 1 d .
N1 N 0.4957(5) 0.9830(4) 0.6905(3) 0.0200(10) Uani 1 1 d .
N3 N 0.6207(5) 0.8035(4) 0.8169(3) 0.0207(10) Uani 1 1 d .
N2 N 0.2658(5) 0.8566(4) 0.5602(3) 0.0202(9) Uani 1 1 d .
C11 C 0.6186(6) 1.0321(5) 0.7629(4) 0.0204(11) Uani 1 1 d .
C6 C 0.2975(6) 0.9858(5) 0.5469(4) 0.0197(11) Uani 1 1 d .
C19 C 0.6583(6) 0.6545(6) 0.9831(4) 0.0276(13) Uani 1 1 d .
C5 C 0.1040(6) 0.9334(5) 0.4176(4) 0.0244(12) Uani 1 1 d .
C14 C 0.6870(5) 0.6897(5) 0.8726(4) 0.0208(12) Uani 1 1 d .
C8 C 0.4687(6) 1.2030(5) 0.6145(5) 0.0261(13) Uani 1 1 d .
H8A H 0.4154 1.2602 0.5625 0.031 Uiso 1 1 calc R
C40 C 0.1409(6) 0.8178(5) 0.4776(4) 0.0229(12) Uani 1 1 d .
C12 C 0.6892(6) 0.9243(5) 0.8330(4) 0.0196(11) Uani 1 1 d .
C1 C 0.0607(6) 0.6913(6) 0.4482(5) 0.0291(13) Uani 1 1 d .
H1A H 0.0847 0.6109 0.4876 0.035 Uiso 1 1 calc R
C10 C 0.6704(6) 1.1708(5) 0.7645(5) 0.0280(13) Uani 1 1 d .
H10A H 0.7566 1.2064 0.8161 0.034 Uiso 1 1 calc R
C4 C -0.0122(6) 0.9339(6) 0.3298(5) 0.0323(14) Uani 1 1 d .
H4A H -0.0370 1.0148 0.2916 0.039 Uiso 1 1 calc R
C16 C 0.8381(6) 0.5083(5) 0.8655(5) 0.0275(13) Uani 1 1 d .
H16A H 0.9005 0.4586 0.8269 0.033 Uiso 1 1 calc R
C9 C 0.5935(6) 1.2556(5) 0.6895(5) 0.0304(14) Uani 1 1 d .
H9A H 0.6269 1.3504 0.6897 0.036 Uiso 1 1 calc R
C15 C 0.7778(6) 0.6185(5) 0.8127(4) 0.0220(12) Uani 1 1 d .
C400 C 0.8124(6) 0.6603(6) 0.6955(5) 0.0294(13) Uani 1 1 d .
H40A H 0.8775 0.5980 0.6685 0.044 Uiso 1 1 calc R
H40B H 0.8614 0.7541 0.7020 0.044 Uiso 1 1 calc R
H40C H 0.7207 0.6561 0.6398 0.044 Uiso 1 1 calc R
C13 C 0.8318(6) 0.9610(6) 0.9101(4) 0.0289(13) Uani 1 1 d .
H13A H 0.8640 0.8793 0.9490 0.043 Uiso 1 1 calc R
H13B H 0.8200 1.0306 0.9686 0.043 Uiso 1 1 calc R
H13C H 0.9058 0.9974 0.8639 0.043 Uiso 1 1 calc R
C500 C 0.5660(7) 0.7349(7) 1.0475(5) 0.0357(15) Uani 1 1 d .
H50A H 0.5321 0.8102 1.0002 0.054 Uiso 1 1 calc R
H50B H 0.6247 0.7723 1.1209 0.054 Uiso 1 1 calc R
H50C H 0.4807 0.6750 1.0637 0.054 Uiso 1 1 calc R
C2 C -0.0563(7) 0.6893(6) 0.3580(5) 0.0363(15) Uani 1 1 d .
H2A H -0.1144 0.6049 0.3348 0.044 Uiso 1 1 calc R
C7 C 0.4236(6) 1.0649(5) 0.6173(4) 0.0212(12) Uani 1 1 d .
C18 C 0.7203(6) 0.5400(6) 1.0309(5) 0.0313(14) Uani 1 1 d .
H18A H 0.7002 0.5110 1.1046 0.038 Uiso 1 1 calc R
C3 C -0.0916(7) 0.8064(7) 0.3004(5) 0.0368(15) Uani 1 1 d .
H3A H -0.1727 0.7994 0.2387 0.044 Uiso 1 1 calc R
C17 C 0.8093(6) 0.4689(6) 0.9737(5) 0.0331(14) Uani 1 1 d .
H17A H 0.8514 0.3924 1.0083 0.040 Uiso 1 1 calc R

loop_
_atom_site_aniso_label
_atom_site_aniso_U_11
_atom_site_aniso_U_22
_atom_site_aniso_U_33
_atom_site_aniso_U_23
_atom_site_aniso_U_13
_atom_site_aniso_U_12
Br1 0.0359(4) 0.0189(3) 0.0482(4) -0.0052(2) -0.0044(3) 0.0069(3)
Br2 0.0300(4) 0.0413(4) 0.0306(3) 0.0125(2) 0.0116(3) 0.0153(3)
Ni1 0.0199(4) 0.0158(3) 0.0238(4) 0.0024(3) 0.0017(3) 0.0028(3)
O1 0.027(2) 0.027(2) 0.0249(19) 0.0077(16) 0.0061(17) 0.0122(17)
N1 0.020(3) 0.017(2) 0.026(2) 0.0035(18) 0.011(2) 0.0054(19)
N3 0.022(3) 0.022(2) 0.018(2) 0.0020(18) 0.0025(19) 0.004(2)
N2 0.018(2) 0.023(2) 0.021(2) 0.0013(17) 0.0030(19) 0.0066(19)
C11 0.014(3) 0.020(3) 0.030(3) 0.000(2) 0.013(2) 0.004(2)
C6 0.024(3) 0.018(3) 0.020(3) 0.004(2) 0.011(2) 0.008(2)
C19 0.019(3) 0.040(3) 0.021(3) 0.004(2) -0.004(2) -0.001(3)
C5 0.023(3) 0.029(3) 0.024(3) 0.000(2) 0.008(2) 0.010(3)
C14 0.011(3) 0.024(3) 0.022(3) 0.002(2) -0.008(2) -0.003(2)
C8 0.031(3) 0.021(3) 0.032(3) 0.008(2) 0.018(3) 0.010(2)
C40 0.020(3) 0.031(3) 0.021(3) 0.005(2) 0.007(2) 0.010(2)
C12 0.014(3) 0.024(3) 0.021(3) -0.005(2) 0.006(2) 0.001(2)
C1 0.026(3) 0.034(3) 0.028(3) 0.002(2) 0.005(3) 0.004(3)
C10 0.025(3) 0.025(3) 0.036(3) -0.005(2) 0.011(3) 0.001(3)
C4 0.030(4) 0.049(4) 0.023(3) 0.009(3) 0.007(3) 0.023(3)
C16 0.023(3) 0.022(3) 0.037(3) 0.002(2) 0.003(3) 0.005(2)
C9 0.030(3) 0.014(3) 0.050(4) 0.000(2) 0.017(3) 0.000(2)
C15 0.018(3) 0.023(3) 0.023(3) 0.000(2) 0.000(2) 0.000(2)
C400 0.029(3) 0.031(3) 0.031(3) 0.010(2) 0.010(3) 0.008(3)
C13 0.027(3) 0.033(3) 0.026(3) -0.001(2) 0.005(3) -0.005(3)
C500 0.028(4) 0.057(4) 0.023(3) 0.007(3) 0.006(3) 0.006(3)
C2 0.031(4) 0.045(4) 0.032(3) -0.007(3) 0.005(3) -0.004(3)
C7 0.023(3) 0.016(3) 0.027(3) 0.004(2) 0.011(2) 0.005(2)
C18 0.029(3) 0.036(3) 0.025(3) 0.011(3) -0.004(3) -0.004(3)
C3 0.022(3) 0.064(4) 0.025(3) 0.002(3) 0.004(3) 0.007(3)
C17 0.023(3) 0.030(3) 0.043(4) 0.011(3) -0.005(3) 0.001(3)

loop_
_atom_type_symbol
_atom_type_description
_atom_type_scat_dispersion_real
_atom_type_scat_dispersion_imag
_atom_type_scat_source
C C 0.0033 0.0016 'International Tables Vol C Tables 4.2.6.8 and 6.1.1.4'
H H 0.0000 0.0000 'International Tables Vol C Tables 4.2.6.8 and 6.1.1.4'
N N 0.0061 0.0033 'International Tables Vol C Tables 4.2.6.8 and 6.1.1.4'
O O 0.0106 0.0060 'International Tables Vol C Tables 4.2.6.8 and 6.1.1.4'
Ni Ni 0.3393 1.1124 'International Tables Vol C Tables 4.2.6.8 and 6.1.1.4'
Br Br -0.2901 2.4595 'International Tables Vol C Tables 4.2.6.8 and 6.1.1.4'

loop_
_geom_angle_atom_site_label_1
_geom_angle_atom_site_label_2
_geom_angle_atom_site_label_3
_geom_angle
N1 Ni1 N3 76.73(16)
N1 Ni1 N2 77.31(16)
N3 Ni1 N2 152.29(16)
N1 Ni1 Br1 147.80(12)
N3 Ni1 Br1 100.17(12)
N2 Ni1 Br1 96.61(11)
N1 Ni1 Br2 95.29(12)
N3 Ni1 Br2 100.76(12)
N2 Ni1 Br2 91.10(12)
Br1 Ni1 Br2 116.59(4)
C6 O1 C5 103.6(4)
C7 N1 C11 120.7(4)
C7 N1 Ni1 120.4(3)
C11 N1 Ni1 118.7(3)
C12 N3 C14 119.5(4)
C12 N3 Ni1 115.3(3)
C14 N3 Ni1 125.2(3)
C6 N2 C40 105.1(4)
C6 N2 Ni1 110.2(3)
C40 N2 Ni1 144.6(3)
N1 C11 C10 120.2(5)
N1 C11 C12 113.2(4)
C10 C11 C12 126.6(5)
N2 C6 O1 115.6(5)
N2 C6 C7 122.0(5)
O1 C6 C7 122.4(4)
C14 C19 C18 117.0(5)
C14 C19 C500 121.7(5)
C18 C19 C500 121.3(5)
C4 C5 O1 128.0(5)
C4 C5 C40 124.2(5)
O1 C5 C40 107.8(4)
C19 C14 C15 122.5(5)
C19 C14 N3 119.4(5)
C15 C14 N3 118.1(4)
C9 C8 C7 118.0(5)
C9 C8 H8A 121.0
C7 C8 H8A 121.0
C1 C40 C5 120.7(5)
C1 C40 N2 131.4(5)
C5 C40 N2 107.9(4)
N3 C12 C13 125.3(5)
N3 C12 C11 115.3(4)
C13 C12 C11 119.4(4)
C2 C1 C40 115.9(5)
C2 C1 H1A 122.0
C40 C1 H1A 122.0
C9 C10 C11 118.7(5)
C9 C10 H10A 120.7
C11 C10 H10A 120.7
C5 C4 C3 114.7(5)
C5 C4 H4A 122.7
C3 C4 H4A 122.7
C15 C16 C17 121.3(5)
C15 C16 H16A 119.4
C17 C16 H16A 119.4
C8 C9 C10 120.4(5)
C8 C9 H9A 119.8
C10 C9 H9A 119.8
C16 C15 C14 117.7(5)
C16 C15 C400 120.3(5)
C14 C15 C400 122.1(5)
C15 C400 H40A 109.5
C15 C400 H40B 109.5
H40A C400 H40B 109.5
C15 C400 H40C 109.5
H40A C400 H40C 109.5
H40B C400 H40C 109.5
C12 C13 H13A 109.5
C12 C13 H13B 109.5
H13A C13 H13B 109.5
C12 C13 H13C 109.5
H13A C13 H13C 109.5
H13B C13 H13C 109.5
C19 C500 H50A 109.5
C19 C500 H50B 109.5
H50A C500 H50B 109.5
C19 C500 H50C 109.5
H50A C500 H50C 109.5
H50B C500 H50C 109.5
C1 C2 C3 122.2(6)
C1 C2 H2A 118.9
C3 C2 H2A 118.9
N1 C7 C8 122.1(5)
N1 C7 C6 109.7(4)
C8 C7 C6 128.3(5)
C17 C18 C19 121.3(5)
C17 C18 H18A 119.3
C19 C18 H18A 119.3
C2 C3 C4 122.3(5)
C2 C3 H3A 118.9
C4 C3 H3A 118.9
C18 C17 C16 120.2(5)
C18 C17 H17A 119.9
C16 C17 H17A 119.9

loop_
_geom_bond_atom_site_label_1
_geom_bond_atom_site_label_2
_geom_bond_distance
Br1 Ni1 2.3623(10)
Br2 Ni1 2.4277(11)
Ni1 N1 2.000(4)
Ni1 N3 2.139(4)
Ni1 N2 2.149(4)
O1 C6 1.360(6)
O1 C5 1.390(6)
N1 C7 1.334(6)
N1 C11 1.343(6)
N3 C12 1.281(6)
N3 C14 1.447(6)
N2 C6 1.291(6)
N2 C40 1.396(6)
C11 C10 1.395(7)
C11 C12 1.493(7)
C6 C7 1.457(7)
C19 C14 1.398(7)
C19 C18 1.401(8)
C19 C500 1.491(8)
C5 C4 1.363(7)
C5 C40 1.391(7)
C14 C15 1.401(7)
C8 C9 1.379(8)
C8 C7 1.380(7)
C8 H8A 0.9500
C40 C1 1.387(7)
C12 C13 1.480(7)
C1 C2 1.383(8)
C1 H1A 0.9500
C10 C9 1.387(8)
C10 H10A 0.9500
C4 C3 1.391(8)
C4 H4A 0.9500
C16 C15 1.380(7)
C16 C17 1.384(8)
C16 H16A 0.9500
C9 H9A 0.9500
C15 C400 1.507(7)
C400 H40A 0.9800
C400 H40B 0.9800
C400 H40C 0.9800
C13 H13A 0.9800
C13 H13B 0.9800
C13 H13C 0.9800
C500 H50A 0.9800
C500 H50B 0.9800
C500 H50C 0.9800
C2 C3 1.387(8)
C2 H2A 0.9500
C18 C17 1.369(8)
C18 H18A 0.9500
C3 H3A 0.9500
C17 H17A 0.9500

loop_
_geom_torsion_atom_site_label_1
_geom_torsion_atom_site_label_2
_geom_torsion_atom_site_label_3
_geom_torsion_atom_site_label_4
_geom_torsion
N3 Ni1 N1 C7 176.7(4)
N2 Ni1 N1 C7 6.5(4)
Br1 Ni1 N1 C7 88.7(4)
Br2 Ni1 N1 C7 -83.4(4)
N3 Ni1 N1 C11 -8.0(4)
N2 Ni1 N1 C11 -178.2(4)
Br1 Ni1 N1 C11 -96.0(4)
Br2 Ni1 N1 C11 91.9(4)
N1 Ni1 N3 C12 6.5(4)
N2 Ni1 N3 C12 27.4(6)
Br1 Ni1 N3 C12 153.8(4)
Br2 Ni1 N3 C12 -86.4(4)
N1 Ni1 N3 C14 -172.0(4)
N2 Ni1 N3 C14 -151.1(4)
Br1 Ni1 N3 C14 -24.7(4)
Br2 Ni1 N3 C14 95.1(4)
N1 Ni1 N2 C6 -5.0(3)
N3 Ni1 N2 C6 -25.8(6)
Br1 Ni1 N2 C6 -152.9(3)
Br2 Ni1 N2 C6 90.2(3)
N1 Ni1 N2 C40 179.9(6)
N3 Ni1 N2 C40 159.1(5)
Br1 Ni1 N2 C40 32.0(6)
Br2 Ni1 N2 C40 -84.9(6)
C7 N1 C11 C10 1.6(7)
Ni1 N1 C11 C10 -173.7(4)
C7 N1 C11 C12 -176.5(4)
Ni1 N1 C11 C12 8.2(6)
C40 N2 C6 O1 0.4(6)
Ni1 N2 C6 O1 -176.7(3)
C40 N2 C6 C7 -179.4(5)
Ni1 N2 C6 C7 3.5(6)
C5 O1 C6 N2 -0.3(6)
C5 O1 C6 C7 179.5(5)
C6 O1 C5 C4 -179.4(5)
C6 O1 C5 C40 0.0(5)
C18 C19 C14 C15 -2.4(8)
C500 C19 C14 C15 177.6(5)
C18 C19 C14 N3 177.4(4)
C500 C19 C14 N3 -2.6(7)
C12 N3 C14 C19 90.1(6)
Ni1 N3 C14 C19 -91.5(5)
C12 N3 C14 C15 -90.1(6)
Ni1 N3 C14 C15 88.3(5)
C4 C5 C40 C1 1.7(8)
O1 C5 C40 C1 -177.7(5)
C4 C5 C40 N2 179.7(5)
O1 C5 C40 N2 0.2(6)
C6 N2 C40 C1 177.3(6)
Ni1 N2 C40 C1 -7.5(10)
C6 N2 C40 C5 -0.4(6)
Ni1 N2 C40 C5 174.9(4)
C14 N3 C12 C13 -3.0(8)
Ni1 N3 C12 C13 178.4(4)
C14 N3 C12 C11 174.4(4)
Ni1 N3 C12 C11 -4.2(6)
N1 C11 C12 N3 -2.2(6)
C10 C11 C12 N3 179.8(5)
N1 C11 C12 C13 175.3(5)
C10 C11 C12 C13 -2.7(8)
C5 C40 C1 C2 -0.6(8)
N2 C40 C1 C2 -178.0(5)
N1 C11 C10 C9 -0.6(8)
C12 C11 C10 C9 177.2(5)
O1 C5 C4 C3 177.4(5)
C40 C5 C4 C3 -2.0(8)
C7 C8 C9 C10 0.3(8)
C11 C10 C9 C8 -0.3(8)
C17 C16 C15 C14 0.3(8)
C17 C16 C15 C400 179.3(5)
C19 C14 C15 C16 1.1(7)
N3 C14 C15 C16 -178.7(4)
C19 C14 C15 C400 -177.8(5)
N3 C14 C15 C400 2.4(7)
C40 C1 C2 C3 0.0(9)
C11 N1 C7 C8 -1.7(7)
Ni1 N1 C7 C8 173.5(4)
C11 N1 C7 C6 178.4(4)
Ni1 N1 C7 C6 -6.3(5)
C9 C8 C7 N1 0.7(8)
C9 C8 C7 C6 -179.4(5)
N2 C6 C7 N1 1.4(7)
O1 C6 C7 N1 -178.4(4)
N2 C6 C7 C8 -178.5(5)
O1 C6 C7 C8 1.7(8)
C14 C19 C18 C17 2.3(8)
C500 C19 C18 C17 -177.7(5)
C1 C2 C3 C4 -0.4(9)
C5 C4 C3 C2 1.3(8)
C19 C18 C17 C16 -0.9(8)
C15 C16 C17 C18 -0.4(8)
